data_2005792
loop_
_publ_author_name
'Barnes, J. C.'

_publ_section_title
;
 Hydrogen Bonding in 4,4-Dimethylcyclohexane-1,3-dione and
 2,5,5-Trimethylcyclohexane-1,3-dione Monohydrate
;
_journal_issue 12
_journal_name_full 'Acta Crystallographica Section C'
_journal_page_first 3159
_journal_page_last 3162
_journal_paper_doi 10.1107/S0108270196008980
_journal_volume 52
_journal_year 1996
_chemical_formula_moiety 'C9 H14 O2 , H2 O'
_chemical_formula_structural 'C9 H14 O2. H2 O'
_chemical_formula_sum 'C9 H16 O3'
_chemical_formula_weight 172.22
_chemical_name_systematic
;
 2,5,5-trimethylcyclohexan-1,3-dione monohydrate
;
_space_group_IT_number 14
_symmetry_cell_setting monoclinic
_symmetry_space_group_name_Hall '-P 2ybc'
_symmetry_space_group_name_H-M 'P 1 21/c 1'
_audit_creation_method SHELXL
_cell_angle_alpha 90.00
_cell_angle_beta 97.80(10)
_cell_angle_gamma 90.00
_cell_formula_units_Z 4
_cell_length_a 5.863(10)
_cell_length_b 13.558(10)
_cell_length_c 11.225(8)
_cell_measurement_reflns_used 13
_cell_measurement_temperature 293(2)
_cell_measurement_theta_max 17
_cell_measurement_theta_min 3
_cell_volume 884.0(18)
_computing_cell_refinement 'local program'
_computing_data_collection 'Stoe Stadi-2 system'
_computing_data_reduction 'SHELX76, (Sheldrick, 1976)'
_computing_molecular_graphics 'PLATON92 (Spek, 1992a), PLUTON92 (Spek, 1992b)'
_computing_structure_refinement 'SHELXL93 (Sheldrick, 1993)'
_computing_structure_solution 'SHELXS86 (Sheldrick, 1990)'
_diffrn_ambient_temperature 293(2)
_diffrn_measurement_device 'Stoe Stadi-2 diffractometer'
_diffrn_measurement_method '\w scans'
_diffrn_radiation_monochromator graphite
_diffrn_radiation_source 'fine-focus sealed tube'
_diffrn_radiation_type MoK\a
_diffrn_radiation_wavelength 0.71069
_diffrn_reflns_av_R_equivalents 0.020
_diffrn_reflns_av_sigmaI/netI 0.0325
_diffrn_reflns_limit_h_max 6
_diffrn_reflns_limit_h_min -7
_diffrn_reflns_limit_k_max 17
_diffrn_reflns_limit_k_min 0
_diffrn_reflns_limit_l_max 9
_diffrn_reflns_limit_l_min 0
_diffrn_reflns_number 1194
_diffrn_reflns_theta_max 27.09
_diffrn_reflns_theta_min 2.39
_diffrn_standards_decay_% none
_diffrn_standards_interval_count 200
_diffrn_standards_number 2
_exptl_absorpt_coefficient_mu 0.095
_exptl_absorpt_correction_type none
_exptl_crystal_colour colourless
_exptl_crystal_density_diffrn 1.294
_exptl_crystal_density_meas ?
_exptl_crystal_description block
_exptl_crystal_F_000 376
_exptl_crystal_size_max 0.5
_exptl_crystal_size_mid 0.3
_exptl_crystal_size_min 0.2
_refine_diff_density_max 0.152
_refine_diff_density_min -0.158
_refine_ls_extinction_coef 0.025(10)
_refine_ls_extinction_method 'SHELXL93 (Sheldrick, 1993)'
_refine_ls_goodness_of_fit_all 1.266
_refine_ls_goodness_of_fit_obs 1.392
_refine_ls_hydrogen_treatment 'All H-atom parameters refined'
_refine_ls_matrix_type full
_refine_ls_number_parameters 163
_refine_ls_number_reflns 862
_refine_ls_number_restraints 0
_refine_ls_restrained_S_all 1.315
_refine_ls_restrained_S_obs 1.392
_refine_ls_R_factor_all 0.0850
_refine_ls_R_factor_obs 0.0652
_refine_ls_shift/esd_max -0.042
_refine_ls_shift/esd_mean 0.004
_refine_ls_structure_factor_coef Fsqd
_refine_ls_weighting_details 'w = 1/[\s^2^(Fo^2^)+(0.1000P)^2^] where P=(Fo^2^+2Fc^2^)/3'
_refine_ls_weighting_scheme calc
_refine_ls_wR_factor_all 0.1823
_refine_ls_wR_factor_obs 0.1644
_reflns_number_observed 668
_reflns_number_total 864
_reflns_observed_criterion >2sigma(I)
_cod_data_source_file li1150.cif
_cod_data_source_block III
_cod_depositor_comments
;
The following automatic conversions were performed:

'_exptl_crystal_density_meas' value 'not measured' was changed to '?'
- the value is perceived as not measured.

Automatic conversion script
Id: cif_fix_values 3008 2015-01-20 13:52:24Z robertas 

The following automatic conversions were performed:

'_refine_ls_weighting_scheme' value 'calc w =
1/[\s^2^(Fo^2^)+(0.1000P)^2^] where P=(Fo^2^+2Fc^2^)/3' was changed
to 'calc'. New tag '_refine_ls_weighting_details' was created. The
value of the new tag was set to 'w = 1/[\s^2^(Fo^2^)+(0.1000P)^2^]
where P=(Fo^2^+2Fc^2^)/3'.

Automatic conversion script
Id: cif_fix_values 3143 2015-03-26 13:38:13Z robertas 
;
_cod_original_sg_symbol_H-M 'P 21/c'
_cod_database_code 2005792

loop_
_symmetry_equiv_pos_as_xyz
'x, y, z'
'x, -y+1/2, z+1/2'
'-x, -y, -z'
'-x, y-1/2, -z-1/2'

loop_
_atom_site_aniso_label
_atom_site_aniso_U_11
_atom_site_aniso_U_22
_atom_site_aniso_U_33
_atom_site_aniso_U_12
_atom_site_aniso_U_13
_atom_site_aniso_U_23
C1 0.050(3) 0.030(2) 0.051(3) 0.004(2) 0.000(3) -0.002(3)
C2 0.048(3) 0.028(2) 0.047(3) 0.000(2) -0.001(2) 0.002(3)
C3 0.055(3) 0.024(2) 0.075(4) 0.002(2) -0.005(3) 0.004(3)
C4 0.047(3) 0.036(3) 0.090(5) 0.005(2) -0.009(3) 0.005(4)
C5 0.044(2) 0.027(2) 0.060(3) -0.002(2) 0.000(2) 0.002(3)
C6 0.054(3) 0.031(2) 0.059(4) 0.002(2) -0.001(3) 0.007(3)
O7 0.059(2) 0.039(2) 0.071(3) 0.001(2) -0.024(2) 0.002(2)
O8 0.070(2) 0.032(2) 0.093(3) -0.003(2) -0.022(2) 0.012(2)
C9 0.058(3) 0.036(3) 0.104(5) -0.009(3) -0.009(3) 0.004(4)
C10 0.073(4) 0.049(3) 0.080(4) -0.007(3) 0.005(4) -0.012(4)
C11 0.060(3) 0.035(2) 0.079(5) -0.007(2) -0.007(3) -0.006(4)
O12 0.072(3) 0.040(2) 0.083(3) 0.011(2) -0.021(2) -0.002(3)

loop_
_atom_site_label
_atom_site_occupancy
_atom_site_fract_x
_atom_site_fract_y
_atom_site_fract_z
_atom_site_U_iso_or_equiv
_atom_site_thermal_displace_type
_atom_site_calc_flag
_atom_site_type_symbol
C1 1 0.5802(8) 0.2696(3) 0.6988(5) 0.0442(14) Uani d C
C2 1 0.6210(7) 0.1880(3) 0.7515(4) 0.0415(13) Uani d C
C3 1 0.8236(8) 0.1776(3) 0.8339(5) 0.053(2) Uani d C
C4 1 0.9912(9) 0.2533(4) 0.8535(7) 0.059(2) Uani d C
C5 1 0.8836(7) 0.3474(3) 0.8407(4) 0.0444(14) Uani d C
C6 1 0.7308(8) 0.3498(4) 0.7201(5) 0.0487(14) Uani d C
O7 1 0.3944(5) 0.2793(3) 0.6179(3) 0.0593(12) Uani d O
O8 1 0.8691(6) 0.1041(2) 0.8874(4) 0.0680(14) Uani d O
C9 1 1.0684(10) 0.4193(4) 0.8417(7) 0.068(2) Uani d C
C10 1 0.7456(11) 0.3644(4) 0.9432(7) 0.068(2) Uani d C
C11 1 0.4660(10) 0.1077(4) 0.7280(7) 0.059(2) Uani d C
O12 1 0.2797(7) 0.4354(3) 0.5220(4) 0.0678(14) Uani d O
H41 1 1.0728(75) 0.2458(33) 0.9370(43) 0.050(7) Uiso d H
H42 1 1.0962(76) 0.2498(34) 0.7993(39) 0.050(7) Uiso d H
H61 1 0.8369(74) 0.3492(33) 0.6518(38) 0.050(7) Uiso d H
H62 1 0.6321(75) 0.4011(33) 0.7155(41) 0.050(7) Uiso d H
H71 1 0.3708(91) 0.3597(46) 0.5812(50) 0.079(16) Uiso d H
H91 1 1.1871(93) 0.4186(36) 0.9270(47) 0.074(6) Uiso d H
H92 1 1.1870(100) 0.4061(39) 0.7949(46) 0.074(6) Uiso d H
H93 1 1.0006(88) 0.4787(40) 0.8278(45) 0.074(6) Uiso d H
H101 1 0.8517(89) 0.3603(38) 1.0229(45) 0.074(6) Uiso d H
H102 1 0.6662(93) 0.4167(39) 0.9475(51) 0.074(6) Uiso d H
H103 1 0.6071(85) 0.3165(39) 0.9520(42) 0.074(6) Uiso d H
H111 1 0.5372(90) 0.0630(41) 0.6877(47) 0.074(6) Uiso d H
H112 1 0.3936(87) 0.0917(40) 0.7933(51) 0.074(6) Uiso d H
H113 1 0.3393(95) 0.1166(38) 0.6636(51) 0.074(6) Uiso d H
H121 1 0.0934(158) 0.4167(58) 0.4691(73) 0.167(32) Uiso d H
H122 1 0.2417(134) 0.4825(61) 0.5575(69) 0.136(36) Uiso d H

loop_
_atom_type_symbol
_atom_type_description
_atom_type_scat_dispersion_real
_atom_type_scat_dispersion_imag
_atom_type_scat_source
C C 0.0033 0.0016 'International Tables Vol C Tables 4.2.6.8 and 6.1.1.4'
H H 0.0000 0.0000 'International Tables Vol C Tables 4.2.6.8 and 6.1.1.4'
O O 0.0106 0.0060 'International Tables Vol C Tables 4.2.6.8 and 6.1.1.4'

loop_
_geom_angle_atom_site_label_1
_geom_angle_atom_site_label_2
_geom_angle_atom_site_label_3
_geom_angle
_geom_angle_publ_flag
C2 C1 O7 119.5(4) yes
C2 C1 C6 121.7(5) yes
O7 C1 C6 118.7(4) yes
C1 C2 C3 118.9(4) yes
C1 C2 C11 120.6(5) yes
C3 C2 C11 120.4(5) yes
O8 C3 C2 122.1(4) yes
O8 C3 C4 115.5(5) yes
C2 C3 C4 122.3(5) yes
C3 C4 C5 110.2(4) yes
C4 C5 C9 106.3(4) ?
C4 C5 C10 109.6(5) ?
C9 C5 C10 111.5(5) ?
C4 C5 C6 108.0(5) yes
C9 C5 C6 109.9(5) ?
C10 C5 C6 111.3(4) ?
C1 C6 C5 114.7(4) yes

loop_
_geom_bond_atom_site_label_1
_geom_bond_atom_site_label_2
_geom_bond_distance
_geom_bond_publ_flag
C1 C2 1.263(6) yes
C1 O7 1.327(6) yes
C1 C6 1.400(6) yes
C2 C3 1.410(7) yes
C2 C11 1.420(6) yes
C3 O8 1.176(5) yes
C3 C4 1.417(7) yes
C4 C5 1.422(6) yes
C5 C9 1.456(7) yes
C5 C10 1.512(8) yes
C5 C6 1.519(7) yes

loop_
_geom_torsion_atom_site_label_1
_geom_torsion_atom_site_label_2
_geom_torsion_atom_site_label_3
_geom_torsion_atom_site_label_4
_geom_torsion
O7 C1 C2 C3 177.6(4)
C6 C1 C2 C3 0.0(8)
O7 C1 C2 C11 -2.2(8)
C6 C1 C2 C11 -179.7(5)
C1 C2 C3 O8 178.6(5)
C11 C2 C3 O8 -1.7(9)
C1 C2 C3 C4 -4.5(9)
C11 C2 C3 C4 175.3(6)
O8 C3 C4 C5 -149.6(6)
C2 C3 C4 C5 33.3(9)
C3 C4 C5 C9 -170.5(6)
C3 C4 C5 C10 68.8(7)
C3 C4 C5 C6 -52.6(7)
C2 C1 C6 C5 -23.9(8)
O7 C1 C6 C5 158.6(4)
C4 C5 C6 C1 50.7(6)
C9 C5 C6 C1 166.3(5)
C10 C5 C6 C1 -69.7(6)

loop_
_cod_related_entry_id
_cod_related_entry_database
_cod_related_entry_code
1 ChemSpider 21137946
